data_7047447
loop_
_publ_author_name
'Guan, Guo-Xiu'
'Guo, Wei-Xiao'
'Liu, Xu'
'Yue, Qi'
'Gao, En-Qing'

_publ_section_title
;
 Homochiral coordination polymers constructed from V-shaped
 oxybisbenzoyl-based amino acid derivatives: structures, magnetic and
 photoluminescence properties.
;
_journal_issue 39
_journal_name_full 'Dalton transactions (Cambridge, England : 2003)'
_journal_page_first 13990
_journal_page_last 14000
_journal_paper_doi 10.1039/c8dt03093f
_journal_volume 47
_journal_year 2018
_chemical_absolute_configuration syn
_chemical_formula_sum 'C20 H22 Co N2 O9'
_chemical_formula_weight 493.33
_space_group_crystal_system orthorhombic
_space_group_IT_number 19
_space_group_name_Hall 'P 2ac 2ab'
_space_group_name_H-M_alt 'P 21 21 21'
_symmetry_space_group_name_Hall 'P 2ac 2ab'
_symmetry_space_group_name_H-M 'P 21 21 21'
_atom_sites_solution_hydrogens mixed
_audit_creation_method SHELXL-2014
_audit_update_record
;
2018-09-04 deposited with the CCDC.
2018-09-05 downloaded from the CCDC.
;
_cell_angle_alpha 90
_cell_angle_beta 90
_cell_angle_gamma 90
_cell_formula_units_Z 4
_cell_length_a 6.3508(9)
_cell_length_b 10.4298(14)
_cell_length_c 31.772(4)
_cell_measurement_reflns_used 5692
_cell_measurement_temperature 296(2)
_cell_measurement_theta_max 44.522
_cell_measurement_theta_min 5.129
_cell_volume 2104.5(5)
_computing_cell_refinement 'Bruker SMART'
_computing_data_collection 'Bruker SMART'
_computing_data_reduction 'Bruker SAINT'
_computing_molecular_graphics 'Bruker SHELXTL'
_computing_publication_material 'Bruker SHELXTL'
_computing_structure_refinement 'SHELXL-2014 (Sheldrick, 2014)'
_computing_structure_solution 'SHELXL-2014 (Sheldrick, 2014)'
_diffrn_ambient_temperature 296(2)
_diffrn_measured_fraction_theta_full 0.998
_diffrn_measured_fraction_theta_max 0.962
_diffrn_measurement_device_type 'CCD area detector'
_diffrn_measurement_method 'phi and omega scans'
_diffrn_radiation_type MoK\a
_diffrn_radiation_wavelength 0.71073
_diffrn_reflns_av_R_equivalents 0.0620
_diffrn_reflns_av_unetI/netI 0.0512
_diffrn_reflns_Laue_measured_fraction_full 0.998
_diffrn_reflns_Laue_measured_fraction_max 0.962
_diffrn_reflns_limit_h_max 7
_diffrn_reflns_limit_h_min -8
_diffrn_reflns_limit_k_max 14
_diffrn_reflns_limit_k_min -14
_diffrn_reflns_limit_l_max 38
_diffrn_reflns_limit_l_min -35
_diffrn_reflns_number 29106
_diffrn_reflns_point_group_measured_fraction_full 0.997
_diffrn_reflns_point_group_measured_fraction_max 0.931
_diffrn_reflns_theta_full 25.242
_diffrn_reflns_theta_max 28.694
_diffrn_reflns_theta_min 2.055
_exptl_absorpt_coefficient_mu 0.872
_exptl_crystal_colour pink
_exptl_crystal_density_diffrn 1.557
_exptl_crystal_description needle-like
_exptl_crystal_F_000 1020
_exptl_crystal_size_max 0.5
_exptl_crystal_size_mid 0.3
_exptl_crystal_size_min 0.2
_refine_diff_density_max 0.455
_refine_diff_density_min -0.448
_refine_diff_density_rms 0.059
_refine_ls_abs_structure_details
;
 Flack x determined using 1436 quotients [(I+)-(I-)]/[(I+)+(I-)]
 (Parsons, Flack and Wagner, Acta Cryst. B69 (2013) 249-259).
;
_refine_ls_abs_structure_Flack 0.021(11)
_refine_ls_extinction_method none
_refine_ls_goodness_of_fit_ref 1.016
_refine_ls_hydrogen_treatment mixed
_refine_ls_matrix_type full
_refine_ls_number_parameters 305
_refine_ls_number_reflns 5060
_refine_ls_number_restraints 6
_refine_ls_restrained_S_all 1.015
_refine_ls_R_factor_all 0.0583
_refine_ls_R_factor_gt 0.0379
_refine_ls_shift/su_max 0.001
_refine_ls_shift/su_mean 0.000
_refine_ls_structure_factor_coef Fsqd
_refine_ls_weighting_details 'w=1/[\s^2^(Fo^2^)+(0.0273P)^2^+0.8428P] where P=(Fo^2^+2Fc^2^)/3'
_refine_ls_weighting_scheme calc
_refine_ls_wR_factor_gt 0.0698
_refine_ls_wR_factor_ref 0.0766
_reflns_Friedel_coverage 0.680
_reflns_Friedel_fraction_full 0.996
_reflns_Friedel_fraction_max 0.889
_reflns_number_gt 4038
_reflns_number_total 5060
_reflns_threshold_expression 'I > 2\s(I)'
_cod_data_source_file c8dt03093f2.cif
_cod_data_source_block 3
_cod_depositor_comments 'Adding full bibliography for 7047444--7047448.cif.'
_cod_database_code 7047447
_shelx_space_group_comment
;
The symmetry employed for this shelxl refinement is uniquely defined
by the following loop, which should always be used as a source of
symmetry information in preference to the above space-group names.
They are only intended as comments.
;
_shelxl_version_number 2014-3

loop_
_space_group_symop_operation_xyz
'x, y, z'
'-x+1/2, -y, z+1/2'
'-x, y+1/2, -z+1/2'
'x+1/2, -y+1/2, -z'

loop_
_atom_site_label
_atom_site_type_symbol
_atom_site_fract_x
_atom_site_fract_y
_atom_site_fract_z
_atom_site_U_iso_or_equiv
_atom_site_adp_type
_atom_site_occupancy
_atom_site_site_symmetry_order
_atom_site_calc_flag
_atom_site_refinement_flags_posn
_atom_site_refinement_flags_adp
Co1 Co 0.15195(6) 0.25191(5) 0.99464(2) 0.02266(11) Uani 1 1 d . .
N1 N -0.2440(5) 0.5831(3) 1.10424(9) 0.0277(7) Uani 1 1 d . .
H1A H -0.2869 0.5491 1.1274 0.033 Uiso 1 1 calc R U
N2 N -1.4112(5) 0.7302(3) 1.34594(9) 0.0319(8) Uani 1 1 d . .
H2A H -1.3133 0.6801 1.3371 0.038 Uiso 1 1 calc R U
O1 O 0.0799(4) 0.4029(2) 1.03200(8) 0.0304(6) Uani 1 1 d . .
O2 O -0.2667(4) 0.3908(2) 1.04534(8) 0.0290(6) Uani 1 1 d . .
O3 O -0.3173(4) 0.7190(2) 1.05140(8) 0.0366(7) Uani 1 1 d . .
O4 O -0.9738(5) 0.9451(3) 1.17870(9) 0.0451(8) Uani 1 1 d . .
O5 O -1.6159(5) 0.9005(3) 1.32978(9) 0.0477(8) Uani 1 1 d . .
O6 O -1.1492(4) 0.6656(2) 1.40673(7) 0.0316(6) Uani 1 1 d . .
O7 O -1.3831(4) 0.7003(2) 1.45793(7) 0.0258(5) Uani 1 1 d . .
O8 O 0.4154(4) 0.3613(2) 0.97391(9) 0.0261(6) Uani 1 1 d D .
H8C H 0.475(8) 0.355(4) 0.9509(10) 0.065(18) Uiso 1 1 d D .
H8B H 0.425(7) 0.435(3) 0.9822(13) 0.052(15) Uiso 1 1 d D .
O9 O 0.4585(7) 0.6076(3) 0.98488(12) 0.0585(9) Uani 1 1 d D .
H9C H 0.371(7) 0.662(4) 0.9753(13) 0.071(18) Uiso 1 1 d D .
H9B H 0.492(9) 0.634(5) 1.0086(10) 0.10(2) Uiso 1 1 d D .
C1 C -0.0848(6) 0.4342(3) 1.05127(11) 0.0246(8) Uani 1 1 d . .
C2 C -0.0510(5) 0.5357(3) 1.08519(12) 0.0268(8) Uani 1 1 d . .
H2B H 0.0198 0.6088 1.0719 0.032 Uiso 1 1 calc R U
C3 C 0.0941(6) 0.4845(4) 1.11932(13) 0.0394(10) Uani 1 1 d . .
H3A H 0.2215 0.4532 1.1067 0.059 Uiso 1 1 calc R U
H3B H 0.1272 0.5521 1.1387 0.059 Uiso 1 1 calc R U
H3C H 0.0253 0.4159 1.1341 0.059 Uiso 1 1 calc R U
C4 C -0.3562(6) 0.6770(3) 1.08720(11) 0.0262(8) Uani 1 1 d . .
C5 C -0.5272(5) 0.7356(4) 1.11295(11) 0.0264(8) Uani 1 1 d . .
C6 C -0.6937(6) 0.7955(3) 1.09263(12) 0.0305(9) Uani 1 1 d . .
H6A H -0.7020 0.7927 1.0634 0.037 Uiso 1 1 calc R U
C7 C -0.5166(5) 0.7412(4) 1.15663(11) 0.0306(8) Uani 1 1 d . .
H7A H -0.4081 0.6993 1.1706 0.037 Uiso 1 1 calc R U
C8 C -0.8467(6) 0.8592(3) 1.11508(12) 0.0319(8) Uani 1 1 d . .
H8A H -0.9595 0.8975 1.1013 0.038 Uiso 1 1 calc R U
C9 C -0.6650(6) 0.8082(4) 1.17940(12) 0.0349(9) Uani 1 1 d . .
H9A H -0.6538 0.8147 1.2085 0.042 Uiso 1 1 calc R U
C10 C -0.8303(6) 0.8653(4) 1.15844(12) 0.0327(9) Uani 1 1 d . .
C11 C -1.0872(6) 0.9062(4) 1.21336(12) 0.0320(9) Uani 1 1 d . .
C12 C -1.0913(6) 0.7832(4) 1.22899(12) 0.0358(10) Uani 1 1 d . .
H12A H -1.0124 0.7189 1.2163 0.043 Uiso 1 1 calc R U
C13 C -1.2101(6) 1.0006(4) 1.23138(12) 0.0367(10) Uani 1 1 d . .
H13A H -1.2092 1.0831 1.2203 0.044 Uiso 1 1 calc R U
C14 C -1.2143(5) 0.7563(4) 1.26393(11) 0.0351(8) Uani 1 1 d . .
H14A H -1.2158 0.6736 1.2749 0.042 Uiso 1 1 calc R U
C15 C -1.3336(7) 0.9727(4) 1.26568(11) 0.0350(9) Uani 1 1 d . .
H15A H -1.4172 1.0365 1.2775 0.042 Uiso 1 1 calc R U
C16 C -1.3351(6) 0.8510(4) 1.28282(11) 0.0299(8) Uani 1 1 d . .
C17 C -1.4666(6) 0.8293(4) 1.32133(12) 0.0311(9) Uani 1 1 d . .
C18 C -1.5061(6) 0.7020(4) 1.38672(11) 0.0284(8) Uani 1 1 d . .
H18A H -1.5973 0.7736 1.3949 0.034 Uiso 1 1 calc R U
C19 C -1.6374(7) 0.5799(4) 1.38487(13) 0.0411(10) Uani 1 1 d . .
H19A H -1.6979 0.5636 1.4120 0.062 Uiso 1 1 calc R U
H19B H -1.7477 0.5901 1.3645 0.062 Uiso 1 1 calc R U
H19C H -1.5492 0.5092 1.3769 0.062 Uiso 1 1 calc R U
C20 C -1.3315(6) 0.6883(3) 1.41909(11) 0.0241(7) Uani 1 1 d . .

loop_
_atom_site_aniso_label
_atom_site_aniso_U_11
_atom_site_aniso_U_22
_atom_site_aniso_U_33
_atom_site_aniso_U_23
_atom_site_aniso_U_13
_atom_site_aniso_U_12
Co1 0.01537(19) 0.0319(2) 0.0207(2) -0.0032(2) 0.00023(18) 0.0006(2)
N1 0.0291(16) 0.0292(16) 0.0249(17) -0.0013(13) 0.0052(13) 0.0014(13)
N2 0.0312(15) 0.047(2) 0.0181(15) -0.0018(15) 0.0016(11) 0.0111(16)
O1 0.0218(13) 0.0374(14) 0.0320(15) -0.0094(12) 0.0058(11) -0.0017(11)
O2 0.0223(13) 0.0363(14) 0.0285(14) -0.0087(12) 0.0035(11) -0.0035(11)
O3 0.0406(15) 0.0408(17) 0.0284(14) 0.0057(12) 0.0083(12) 0.0017(12)
O4 0.0504(19) 0.0424(17) 0.0426(18) 0.0084(15) 0.0219(15) 0.0189(14)
O5 0.0482(19) 0.0576(19) 0.0372(17) 0.0073(14) 0.0131(14) 0.0226(16)
O6 0.0223(13) 0.0468(15) 0.0258(14) -0.0034(12) 0.0009(12) 0.0061(12)
O7 0.0194(13) 0.0395(13) 0.0186(13) -0.0013(10) 0.0016(10) 0.0004(10)
O8 0.0208(13) 0.0328(15) 0.0247(16) 0.0011(12) 0.0042(11) 0.0000(11)
O9 0.081(3) 0.0395(18) 0.054(2) 0.0011(17) -0.024(2) 0.0088(18)
C1 0.0231(18) 0.0291(18) 0.022(2) -0.0006(15) 0.0009(14) -0.0009(15)
C2 0.0223(19) 0.0291(19) 0.029(2) -0.0045(17) 0.0035(16) -0.0009(15)
C3 0.035(2) 0.045(2) 0.039(2) -0.0134(19) -0.0090(18) 0.0026(19)
C4 0.0208(18) 0.0291(18) 0.029(2) -0.0030(15) -0.0010(17) -0.0050(16)
C5 0.0268(17) 0.027(2) 0.0253(18) -0.0019(17) 0.0016(13) -0.0011(16)
C6 0.035(2) 0.0339(19) 0.0225(19) -0.0012(16) 0.0007(16) 0.0002(16)
C7 0.0269(17) 0.035(2) 0.0299(19) 0.001(2) -0.0010(14) 0.004(2)
C8 0.029(2) 0.034(2) 0.032(2) 0.0048(16) 0.0007(19) 0.0066(17)
C9 0.040(2) 0.041(2) 0.024(2) -0.0007(17) 0.0044(19) 0.0058(19)
C10 0.034(2) 0.032(2) 0.032(2) 0.0032(16) 0.0127(19) 0.0066(18)
C11 0.032(2) 0.041(2) 0.023(2) 0.0008(17) 0.0051(15) 0.0053(18)
C12 0.040(2) 0.037(2) 0.030(2) 0.0007(16) 0.0038(16) 0.0128(17)
C13 0.043(3) 0.034(2) 0.033(2) 0.0005(17) 0.0046(18) 0.0072(18)
C14 0.041(2) 0.0360(19) 0.0284(19) 0.003(2) 0.0027(14) 0.003(2)
C15 0.038(2) 0.036(2) 0.031(2) -0.0044(17) 0.006(2) 0.0061(19)
C16 0.0278(19) 0.039(2) 0.0232(19) -0.0007(16) -0.0031(17) 0.0043(18)
C17 0.028(2) 0.044(2) 0.022(2) -0.0048(18) 0.0008(16) 0.0024(17)
C18 0.0227(18) 0.040(2) 0.022(2) -0.0045(16) 0.0004(15) 0.0044(15)
C19 0.034(2) 0.056(3) 0.033(2) -0.009(2) 0.000(2) -0.008(2)
C20 0.0238(18) 0.0264(17) 0.0220(19) -0.0034(14) -0.0009(16) -0.0009(15)

loop_
_atom_type_symbol
_atom_type_description
_atom_type_scat_dispersion_real
_atom_type_scat_dispersion_imag
_atom_type_scat_source
C C 0.0033 0.0016 'International Tables Vol C Tables 4.2.6.8 and 6.1.1.4'
H H 0.0000 0.0000 'International Tables Vol C Tables 4.2.6.8 and 6.1.1.4'
N N 0.0061 0.0033 'International Tables Vol C Tables 4.2.6.8 and 6.1.1.4'
O O 0.0106 0.0060 'International Tables Vol C Tables 4.2.6.8 and 6.1.1.4'
Co Co 0.3494 0.9721 'International Tables Vol C Tables 4.2.6.8 and 6.1.1.4'

loop_
_geom_angle_atom_site_label_1
_geom_angle_atom_site_label_2
_geom_angle_atom_site_label_3
_geom_angle
_geom_angle_site_symmetry_1
_geom_angle_site_symmetry_3
O2 Co1 O1 176.20(11) 4_557 .
O2 Co1 O7 91.89(10) 4_557 2_364
O1 Co1 O7 87.59(10) . 2_364
O2 Co1 O8 89.95(11) 4_557 .
O1 Co1 O8 86.68(11) . .
O7 Co1 O8 109.62(10) 2_364 .
O2 Co1 O8 93.80(11) 4_557 4_457
O1 Co1 O8 89.82(10) . 4_457
O7 Co1 O8 79.81(9) 2_364 4_457
O8 Co1 O8 169.76(7) . 4_457
O2 Co1 O7 94.64(10) 4_557 3_447
O1 Co1 O7 86.48(10) . 3_447
O7 Co1 O7 168.89(8) 2_364 3_447
O8 Co1 O7 79.41(10) . 3_447
O8 Co1 O7 90.78(9) 4_457 3_447
C4 N1 C2 122.3(3) . .
C4 N1 H1A 118.8 . .
C2 N1 H1A 118.8 . .
C17 N2 C18 124.3(3) . .
C17 N2 H2A 117.8 . .
C18 N2 H2A 117.8 . .
C1 O1 Co1 132.5(2) . .
C1 O2 Co1 126.5(2) . 4_457
C11 O4 C10 122.4(3) . .
C20 O7 Co1 139.1(2) . 2_365
C20 O7 Co1 121.3(2) . 3_457
Co1 O7 Co1 95.97(9) 2_365 3_457
Co1 O8 Co1 96.36(10) . 4_557
Co1 O8 H8C 126(3) . .
Co1 O8 H8C 93(4) 4_557 .
Co1 O8 H8B 118(3) . .
Co1 O8 H8B 108(3) 4_557 .
H8C O8 H8B 109(3) . .
H9C O9 H9B 106(3) . .
O2 C1 O1 126.9(3) . .
O2 C1 C2 119.1(3) . .
O1 C1 C2 114.0(3) . .
N1 C2 C3 109.5(3) . .
N1 C2 C1 114.3(3) . .
C3 C2 C1 110.2(3) . .
N1 C2 H2B 107.5 . .
C3 C2 H2B 107.5 . .
C1 C2 H2B 107.5 . .
C2 C3 H3A 109.5 . .
C2 C3 H3B 109.5 . .
H3A C3 H3B 109.5 . .
C2 C3 H3C 109.5 . .
H3A C3 H3C 109.5 . .
H3B C3 H3C 109.5 . .
O3 C4 N1 121.7(3) . .
O3 C4 C5 120.2(3) . .
N1 C4 C5 118.0(3) . .
C6 C5 C7 118.8(3) . .
C6 C5 C4 119.0(3) . .
C7 C5 C4 122.0(3) . .
C8 C6 C5 120.9(3) . .
C8 C6 H6A 119.5 . .
C5 C6 H6A 119.5 . .
C9 C7 C5 120.8(3) . .
C9 C7 H7A 119.6 . .
C5 C7 H7A 119.6 . .
C6 C8 C10 119.0(4) . .
C6 C8 H8A 120.5 . .
C10 C8 H8A 120.5 . .
C7 C9 C10 119.1(3) . .
C7 C9 H9A 120.5 . .
C10 C9 H9A 120.5 . .
C9 C10 C8 121.2(3) . .
C9 C10 O4 122.2(3) . .
C8 C10 O4 116.0(3) . .
C12 C11 O4 125.0(3) . .
C12 C11 C13 120.3(4) . .
O4 C11 C13 114.7(4) . .
C11 C12 C14 119.3(4) . .
C11 C12 H12A 120.4 . .
C14 C12 H12A 120.4 . .
C15 C13 C11 120.0(4) . .
C15 C13 H13A 120.0 . .
C11 C13 H13A 120.0 . .
C12 C14 C16 120.9(4) . .
C12 C14 H14A 119.5 . .
C16 C14 H14A 119.5 . .
C13 C15 C16 120.7(4) . .
C13 C15 H15A 119.6 . .
C16 C15 H15A 119.6 . .
C15 C16 C14 118.7(4) . .
C15 C16 C17 117.6(3) . .
C14 C16 C17 123.7(3) . .
O5 C17 N2 122.5(4) . .
O5 C17 C16 121.0(4) . .
N2 C17 C16 116.4(3) . .
N2 C18 C20 108.6(3) . .
N2 C18 C19 111.1(3) . .
C20 C18 C19 110.3(3) . .
N2 C18 H18A 108.9 . .
C20 C18 H18A 108.9 . .
C19 C18 H18A 108.9 . .
C18 C19 H19A 109.5 . .
C18 C19 H19B 109.5 . .
H19A C19 H19B 109.5 . .
C18 C19 H19C 109.5 . .
H19A C19 H19C 109.5 . .
H19B C19 H19C 109.5 . .
O6 C20 O7 124.0(3) . .
O6 C20 C18 118.9(3) . .
O7 C20 C18 117.1(3) . .

loop_
_geom_bond_atom_site_label_1
_geom_bond_atom_site_label_2
_geom_bond_distance
_geom_bond_site_symmetry_2
Co1 O2 2.023(2) 4_557
Co1 O1 2.025(3) .
Co1 O7 2.127(2) 2_364
Co1 O8 2.130(3) .
Co1 O8 2.156(3) 4_457
Co1 O7 2.171(2) 3_447
N1 C4 1.327(4) .
N1 C2 1.454(4) .
N1 H1A 0.8600 .
N2 C17 1.343(5) .
N2 C18 1.459(4) .
N2 H2A 0.8600 .
O1 C1 1.255(4) .
O2 C1 1.255(4) .
O2 Co1 2.023(2) 4_457
O3 C4 1.243(4) .
O4 C11 1.377(5) .
O4 C10 1.392(4) .
O5 C17 1.234(4) .
O6 C20 1.245(4) .
O7 C20 1.283(4) .
O7 Co1 2.127(2) 2_365
O7 Co1 2.171(2) 3_457
O8 Co1 2.156(3) 4_557
O8 H8C 0.83(2) .
O8 H8B 0.82(2) .
O9 H9C 0.85(2) .
O9 H9B 0.83(2) .
C1 C2 1.526(5) .
C2 C3 1.520(5) .
C2 H2B 0.9800 .
C3 H3A 0.9600 .
C3 H3B 0.9600 .
C3 H3C 0.9600 .
C4 C5 1.490(5) .
C5 C6 1.388(5) .
C5 C7 1.390(5) .
C6 C8 1.376(5) .
C6 H6A 0.9300 .
C7 C9 1.378(5) .
C7 H7A 0.9300 .
C8 C10 1.383(5) .
C8 H8A 0.9300 .
C9 C10 1.378(5) .
C9 H9A 0.9300 .
C11 C12 1.376(5) .
C11 C13 1.380(5) .
C12 C14 1.386(5) .
C12 H12A 0.9300 .
C13 C15 1.374(5) .
C13 H13A 0.9300 .
C14 C16 1.387(5) .
C14 H14A 0.9300 .
C15 C16 1.382(5) .
C15 H15A 0.9300 .
C16 C17 1.499(5) .
C18 C20 1.519(5) .
C18 C19 1.523(5) .
C18 H18A 0.9800 .
C19 H19A 0.9600 .
C19 H19B 0.9600 .
C19 H19C 0.9600 .

loop_
_geom_torsion_atom_site_label_1
_geom_torsion_atom_site_label_2
_geom_torsion_atom_site_label_3
_geom_torsion_atom_site_label_4
_geom_torsion
_geom_torsion_site_symmetry_1
Co1 O2 C1 O1 4.3(6) 4_457
Co1 O2 C1 C2 -175.5(2) 4_457
Co1 O1 C1 O2 -15.9(6) .
Co1 O1 C1 C2 163.9(2) .
C4 N1 C2 C3 151.1(3) .
C4 N1 C2 C1 -84.7(4) .
O2 C1 C2 N1 -7.0(5) .
O1 C1 C2 N1 173.2(3) .
O2 C1 C2 C3 116.9(4) .
O1 C1 C2 C3 -63.0(4) .
C2 N1 C4 O3 9.1(5) .
C2 N1 C4 C5 -168.5(3) .
O3 C4 C5 C6 26.6(5) .
N1 C4 C5 C6 -155.7(3) .
O3 C4 C5 C7 -148.0(4) .
N1 C4 C5 C7 29.6(5) .
C7 C5 C6 C8 -0.3(6) .
C4 C5 C6 C8 -175.1(3) .
C6 C5 C7 C9 -1.9(6) .
C4 C5 C7 C9 172.8(4) .
C5 C6 C8 C10 1.4(6) .
C5 C7 C9 C10 2.8(6) .
C7 C9 C10 C8 -1.6(6) .
C7 C9 C10 O4 -173.3(4) .
C6 C8 C10 C9 -0.5(6) .
C6 C8 C10 O4 171.7(3) .
C11 O4 C10 C9 -55.8(6) .
C11 O4 C10 C8 132.1(4) .
C10 O4 C11 C12 -7.6(6) .
C10 O4 C11 C13 175.3(4) .
O4 C11 C12 C14 -179.3(4) .
C13 C11 C12 C14 -2.3(6) .
C12 C11 C13 C15 1.5(6) .
O4 C11 C13 C15 178.7(4) .
C11 C12 C14 C16 1.0(6) .
C11 C13 C15 C16 0.7(6) .
C13 C15 C16 C14 -2.0(6) .
C13 C15 C16 C17 177.4(4) .
C12 C14 C16 C15 1.1(6) .
C12 C14 C16 C17 -178.2(4) .
C18 N2 C17 O5 -5.7(6) .
C18 N2 C17 C16 173.5(3) .
C15 C16 C17 O5 22.6(6) .
C14 C16 C17 O5 -158.1(4) .
C15 C16 C17 N2 -156.7(4) .
C14 C16 C17 N2 22.6(5) .
C17 N2 C18 C20 -127.6(4) .
C17 N2 C18 C19 110.8(4) .
Co1 O7 C20 O6 175.2(3) 2_365
Co1 O7 C20 O6 22.8(5) 3_457
Co1 O7 C20 C18 -5.2(5) 2_365
Co1 O7 C20 C18 -157.6(2) 3_457
N2 C18 C20 O6 -20.1(5) .
C19 C18 C20 O6 101.9(4) .
N2 C18 C20 O7 160.4(3) .
C19 C18 C20 O7 -77.6(4) .
